data_4330010
loop_
_publ_author_name
'Averi Guha'
'Tanmay Chattopadhyay'
'Nanda Dulal Paul'
'Madhuparna Mukherjee'
'Somen Goswami'
'Tapan Kumar Mondal'
'Ennio Zangrando'
'Debasis Das'

_publ_section_title
;
 Radical Pathway in Catecholase Activity with Zinc-Based Model Complexes
 of Compartmental Ligands
;
_journal_name_full 'Inorganic Chemistry'
_journal_page_first 8750
_journal_page_last 8759
_journal_paper_doi 10.1021/ic300400v
_journal_volume 51
_journal_year 2012
_chemical_formula_moiety 'C36 H34 N2 O8 Zn2, H2 O'
_chemical_formula_sum 'C36 H36 N2 O9 Zn2'
_chemical_formula_weight 771.41
_chemical_name_systematic
;
 ?
;
_space_group_IT_number 56
_symmetry_cell_setting orthorhombic
_symmetry_space_group_name_Hall '-P 2ab 2ac'
_symmetry_space_group_name_H-M 'P c c n'
_atom_sites_solution_hydrogens geom
_atom_sites_solution_primary direct
_atom_sites_solution_secondary difmap
_audit_creation_method SHELXL-97
_cell_angle_alpha 90.00
_cell_angle_beta 90.00
_cell_angle_gamma 90.00
_cell_formula_units_Z 4
_cell_length_a 15.7855(18)
_cell_length_b 29.275(3)
_cell_length_c 8.7622(10)
_cell_measurement_temperature 293(2)
_cell_volume 4049.2(8)
_computing_cell_refinement 'Bruker APEX-2'
_computing_data_collection 'Bruker APEX-2'
_computing_data_reduction 'Bruker SHELXTL'
_computing_molecular_graphics 'Ortep3 for Windows (Farrugia,1997)'
_computing_publication_material 'Wingx 1.80.05 (Farrugia, 1999)'
_computing_structure_refinement 'SHELX97 (Sheldrick, 2008)'
_computing_structure_solution 'SHELX97 (Sheldrick, 2008)'
_diffrn_ambient_temperature 293(2)
_diffrn_measured_fraction_theta_full 0.969
_diffrn_measured_fraction_theta_max 0.969
_diffrn_measurement_device_type 'Bruker APEX-2 CCD area detector'
_diffrn_measurement_method '/w scans'
_diffrn_radiation_monochromator graphite
_diffrn_radiation_source 'fine-focus sealed tube'
_diffrn_radiation_type MoK\a
_diffrn_radiation_wavelength 0.71073
_diffrn_reflns_av_R_equivalents 0.0534
_diffrn_reflns_av_sigmaI/netI 0.0424
_diffrn_reflns_limit_h_max 17
_diffrn_reflns_limit_h_min -19
_diffrn_reflns_limit_k_max 37
_diffrn_reflns_limit_k_min -36
_diffrn_reflns_limit_l_max 10
_diffrn_reflns_limit_l_min -10
_diffrn_reflns_number 28737
_diffrn_reflns_theta_full 26.94
_diffrn_reflns_theta_max 26.94
_diffrn_reflns_theta_min 1.39
_exptl_absorpt_coefficient_mu 1.234
_exptl_absorpt_correction_type none
_exptl_crystal_density_diffrn 1.265
_exptl_crystal_description rectangular-prism
_exptl_crystal_F_000 1592
_exptl_crystal_size_max 0.37
_exptl_crystal_size_mid 0.27
_exptl_crystal_size_min 0.25
_refine_diff_density_max 0.638
_refine_diff_density_min -0.402
_refine_diff_density_rms 0.087
_refine_ls_extinction_method none
_refine_ls_goodness_of_fit_ref 1.043
_refine_ls_hydrogen_treatment constr
_refine_ls_matrix_type full
_refine_ls_number_parameters 229
_refine_ls_number_reflns 4245
_refine_ls_number_restraints 18
_refine_ls_restrained_S_all 1.056
_refine_ls_R_factor_all 0.1046
_refine_ls_R_factor_gt 0.0665
_refine_ls_shift/su_max 0.003
_refine_ls_shift/su_mean 0.000
_refine_ls_structure_factor_coef Fsqd
_refine_ls_weighting_details 'calc w=1/[\s^2^(Fo^2^)+(0.1397P)^2^+0.0000P] where P=(Fo^2^+2Fc^2^)/3'
_refine_ls_weighting_scheme calc
_refine_ls_wR_factor_gt 0.2071
_refine_ls_wR_factor_ref 0.2258
_reflns_number_gt 2632
_reflns_number_total 4245
_reflns_threshold_expression >2\s(I)
_cod_data_source_file ic300400v_si_001_4.cif
_cod_data_source_block 4
_cod_database_code 4330010

loop_
_symmetry_equiv_pos_as_xyz
'x, y, z'
'-x+1/2, -y+1/2, z'
'x+1/2, -y, -z+1/2'
'-x, y+1/2, -z+1/2'
'-x, -y, -z'
'x-1/2, y-1/2, -z'
'-x-1/2, y, z-1/2'
'x, -y-1/2, z-1/2'

loop_
_atom_site_label
_atom_site_type_symbol
_atom_site_fract_x
_atom_site_fract_y
_atom_site_fract_z
_atom_site_U_iso_or_equiv
_atom_site_adp_type
_atom_site_occupancy
_atom_site_symmetry_multiplicity
_atom_site_calc_flag
_atom_site_refinement_flags
Zn Zn 0.02639(3) 0.552054(17) 0.54690(6) 0.0572(3) Uani 1 1 d .
O1 O 0.07651(19) 0.48991(10) 0.4905(4) 0.0588(8) Uani 1 1 d .
O2 O 0.0522(3) 0.42032(15) 0.2808(4) 0.0848(11) Uani 1 1 d .
O3 O 0.0035(3) 0.60472(14) 0.4111(5) 0.0852(11) Uani 1 1 d .
O4 O 0.1182(3) 0.58085(17) 0.3112(6) 0.1117(15) Uani 1 1 d .
N1 N 0.1313(3) 0.56278(13) 0.6823(5) 0.0634(11) Uani 1 1 d .
C1 C 0.1578(3) 0.48135(16) 0.4734(5) 0.0570(11) Uani 1 1 d .
C2 C 0.2191(3) 0.50747(17) 0.5500(5) 0.0606(12) Uani 1 1 d .
C3 C 0.3061(3) 0.4975(2) 0.5298(6) 0.0723(15) Uani 1 1 d .
H3 H 0.3462 0.5138 0.5853 0.087 Uiso 1 1 calc R
C4 C 0.3330(4) 0.4637(2) 0.4284(6) 0.0798(16) Uani 1 1 d .
C5 C 0.4269(4) 0.4553(3) 0.4014(9) 0.105(2) Uani 1 1 d .
H5A H 0.4407 0.4244 0.4291 0.157 Uiso 1 1 calc R
H5B H 0.4595 0.4760 0.4625 0.157 Uiso 1 1 calc R
H5C H 0.4398 0.4600 0.2955 0.157 Uiso 1 1 calc R
C6 C 0.2721(4) 0.43801(19) 0.3553(7) 0.0754(15) Uani 1 1 d .
H6 H 0.2892 0.4148 0.2898 0.090 Uiso 1 1 calc R
C7 C 0.1859(3) 0.44578(16) 0.3764(6) 0.0630(13) Uani 1 1 d .
C8 C 0.1315(4) 0.4191(2) 0.2824(6) 0.0765(15) Uani 1 1 d .
H8 H 0.1574 0.3987 0.2156 0.092 Uiso 1 1 calc R
C9 C 0.2023(3) 0.54331(17) 0.6585(6) 0.0665(13) Uani 1 1 d .
H9 H 0.2479 0.5532 0.7170 0.080 Uiso 1 1 calc R
C10 C 0.1309(4) 0.6006(2) 0.7940(7) 0.0908(18) Uani 1 1 d .
H10A H 0.1820 0.5991 0.8553 0.109 Uiso 1 1 calc R
H10B H 0.0828 0.5970 0.8619 0.109 Uiso 1 1 calc R
C11 C 0.1261(5) 0.6464(2) 0.7194(9) 0.097(2) Uani 1 1 d .
C12 C 0.0579(6) 0.6737(3) 0.7451(11) 0.128(3) Uani 1 1 d .
H12 H 0.0143 0.6640 0.8086 0.153 Uiso 1 1 calc R
C13 C 0.0540(9) 0.7171(4) 0.6742(17) 0.176(4) Uani 1 1 d U
H13 H 0.0103 0.7373 0.6970 0.212 Uiso 1 1 calc R
C14 C 0.1151(11) 0.7288(4) 0.5722(15) 0.179(5) Uani 1 1 d U
H14 H 0.1112 0.7566 0.5212 0.215 Uiso 1 1 calc R
C15 C 0.1789(11) 0.7021(4) 0.5445(16) 0.197(5) Uani 1 1 d U
H15 H 0.2208 0.7117 0.4771 0.237 Uiso 1 1 calc R
C16 C 0.1862(7) 0.6586(3) 0.6146(15) 0.158(4) Uani 1 1 d .
H16 H 0.2305 0.6390 0.5900 0.189 Uiso 1 1 calc R
C17 C 0.0622(4) 0.6088(2) 0.3189(7) 0.0767(15) Uani 1 1 d .
C18 C 0.0643(5) 0.6493(2) 0.2139(8) 0.115(2) Uani 1 1 d .
H18A H 0.0140 0.6495 0.1523 0.172 Uiso 1 1 calc R
H18B H 0.1132 0.6473 0.1491 0.172 Uiso 1 1 calc R
H18C H 0.0670 0.6768 0.2731 0.172 Uiso 1 1 calc R
O1W O -0.1375(7) 0.6616(4) 0.4228(18) 0.171(6) Uani 0.50 1 d P

loop_
_atom_site_aniso_label
_atom_site_aniso_U_11
_atom_site_aniso_U_22
_atom_site_aniso_U_33
_atom_site_aniso_U_23
_atom_site_aniso_U_13
_atom_site_aniso_U_12
Zn 0.0638(4) 0.0504(4) 0.0576(4) -0.0015(2) -0.0020(2) -0.0011(2)
O1 0.0584(19) 0.0510(17) 0.067(2) -0.0044(14) 0.0034(17) -0.0022(15)
O2 0.087(3) 0.096(3) 0.071(2) -0.019(2) 0.006(2) -0.003(2)
O3 0.096(3) 0.073(2) 0.086(3) 0.005(2) 0.012(3) -0.004(2)
O4 0.116(4) 0.092(3) 0.126(4) 0.004(3) -0.002(3) 0.017(3)
N1 0.075(3) 0.052(2) 0.063(2) -0.0042(18) -0.012(2) -0.003(2)
C1 0.064(3) 0.055(3) 0.052(3) 0.010(2) 0.003(2) 0.003(2)
C2 0.059(3) 0.063(3) 0.060(3) 0.010(2) -0.001(2) 0.001(2)
C3 0.061(3) 0.091(4) 0.065(3) 0.017(3) -0.001(3) 0.003(3)
C4 0.066(3) 0.108(4) 0.066(3) 0.016(3) 0.005(3) 0.010(3)
C5 0.068(4) 0.155(7) 0.091(4) 0.003(4) 0.008(4) 0.036(4)
C6 0.081(4) 0.077(3) 0.068(3) 0.010(3) 0.006(3) 0.018(3)
C7 0.072(3) 0.062(3) 0.055(3) 0.008(2) 0.010(3) 0.007(2)
C8 0.092(4) 0.076(3) 0.061(3) -0.006(3) 0.012(3) 0.010(3)
C9 0.065(3) 0.066(3) 0.069(3) 0.007(2) -0.009(3) -0.005(2)
C10 0.102(5) 0.086(4) 0.084(4) -0.019(3) -0.017(4) -0.007(3)
C11 0.093(5) 0.090(4) 0.107(5) -0.032(4) -0.013(4) -0.008(4)
C12 0.144(7) 0.080(5) 0.160(8) -0.017(5) 0.010(6) 0.009(5)
C13 0.211(10) 0.094(6) 0.224(12) -0.024(7) 0.013(10) 0.025(7)
C14 0.273(14) 0.075(5) 0.191(10) -0.007(6) 0.016(10) 0.001(8)
C15 0.238(12) 0.101(7) 0.252(13) 0.011(8) 0.058(10) -0.026(8)
C16 0.177(9) 0.087(5) 0.210(10) -0.003(7) 0.027(9) -0.036(6)
C17 0.076(4) 0.072(3) 0.082(4) -0.011(3) 0.005(3) -0.014(3)
C18 0.162(7) 0.080(4) 0.102(5) 0.029(4) 0.008(5) -0.008(5)
O1W 0.107(8) 0.133(9) 0.275(16) 0.059(10) 0.069(9) 0.063(7)

loop_
_atom_type_symbol
_atom_type_description
_atom_type_scat_dispersion_real
_atom_type_scat_dispersion_imag
_atom_type_scat_source
C C 0.0033 0.0016 'International Tables Vol C Tables 4.2.6.8 and 6.1.1.4'
H H 0.0000 0.0000 'International Tables Vol C Tables 4.2.6.8 and 6.1.1.4'
N N 0.0061 0.0033 'International Tables Vol C Tables 4.2.6.8 and 6.1.1.4'
O O 0.0106 0.0060 'International Tables Vol C Tables 4.2.6.8 and 6.1.1.4'
Zn Zn 0.2839 1.4301 'International Tables Vol C Tables 4.2.6.8 and 6.1.1.4'

loop_
_geom_angle_atom_site_label_1
_geom_angle_atom_site_label_2
_geom_angle_atom_site_label_3
_geom_angle
_geom_angle_site_symmetry_1
_geom_angle_site_symmetry_3
O3 Zn O1 128.16(16) . .
O3 Zn N1 111.94(18) . .
O1 Zn N1 87.93(15) . .
O3 Zn O1 102.98(17) . 5_566
O1 Zn O1 74.71(13) . 5_566
N1 Zn O1 144.57(15) . 5_566
O3 Zn O2 91.40(18) . 5_566
O1 Zn O2 137.72(15) . 5_566
N1 Zn O2 90.10(17) . 5_566
O1 Zn O2 83.08(15) 5_566 5_566
C1 O1 Zn 125.1(3) . .
C1 O1 Zn 129.5(3) . 5_566
Zn O1 Zn 105.29(13) . 5_566
C8 O2 Zn 126.1(4) . 5_566
C17 O3 Zn 109.3(4) . .
C9 N1 C10 116.6(5) . .
C9 N1 Zn 123.0(4) . .
C10 N1 Zn 119.5(4) . .
O1 C1 C2 120.9(4) . .
O1 C1 C7 120.9(5) . .
C2 C1 C7 118.1(5) . .
C1 C2 C3 119.8(5) . .
C1 C2 C9 125.8(5) . .
C3 C2 C9 114.3(5) . .
C4 C3 C2 121.4(5) . .
C4 C3 H3 119.3 . .
C2 C3 H3 119.3 . .
C6 C4 C3 118.0(5) . .
C6 C4 C5 121.3(6) . .
C3 C4 C5 120.7(6) . .
C4 C5 H5A 109.5 . .
C4 C5 H5B 109.5 . .
H5A C5 H5B 109.5 . .
C4 C5 H5C 109.5 . .
H5A C5 H5C 109.5 . .
H5B C5 H5C 109.5 . .
C4 C6 C7 122.1(5) . .
C4 C6 H6 119.0 . .
C7 C6 H6 119.0 . .
C6 C7 C1 120.4(5) . .
C6 C7 C8 115.0(5) . .
C1 C7 C8 124.2(5) . .
O2 C8 C7 126.4(5) . .
O2 C8 H8 116.8 . .
C7 C8 H8 116.8 . .
N1 C9 C2 126.5(5) . .
N1 C9 H9 116.7 . .
C2 C9 H9 116.7 . .
N1 C10 C11 112.5(5) . .
N1 C10 H10A 109.1 . .
C11 C10 H10A 109.1 . .
N1 C10 H10B 109.1 . .
C11 C10 H10B 109.1 . .
H10A C10 H10B 107.8 . .
C12 C11 C16 120.5(8) . .
C12 C11 C10 119.7(7) . .
C16 C11 C10 119.5(7) . .
C11 C12 C13 119.3(10) . .
C11 C12 H12 120.4 . .
C13 C12 H12 120.4 . .
C14 C13 C12 119.0(11) . .
C14 C13 H13 120.5 . .
C12 C13 H13 120.5 . .
C15 C14 C13 121.4(12) . .
C15 C14 H14 119.3 . .
C13 C14 H14 119.3 . .
C14 C15 C16 121.5(13) . .
C14 C15 H15 119.2 . .
C16 C15 H15 119.2 . .
C11 C16 C15 117.9(11) . .
C11 C16 H16 121.0 . .
C15 C16 H16 121.0 . .
O4 C17 O3 121.4(6) . .
O4 C17 C18 119.1(6) . .
O3 C17 C18 119.5(6) . .
C17 C18 H18A 109.5 . .
C17 C18 H18B 109.5 . .
H18A C18 H18B 109.5 . .
C17 C18 H18C 109.5 . .
H18A C18 H18C 109.5 . .
H18B C18 H18C 109.5 . .

loop_
_geom_bond_atom_site_label_1
_geom_bond_atom_site_label_2
_geom_bond_distance
_geom_bond_site_symmetry_2
Zn O3 1.981(4) .
Zn O1 2.044(3) .
Zn N1 2.061(4) .
Zn O1 2.063(3) 5_566
Zn O2 2.115(4) 5_566
O1 C1 1.316(6) .
O1 Zn 2.063(3) 5_566
O2 C8 1.253(7) .
O2 Zn 2.115(4) 5_566
O3 C17 1.235(7) .
O4 C17 1.206(7) .
N1 C9 1.275(7) .
N1 C10 1.479(7) .
C1 C2 1.404(7) .
C1 C7 1.416(7) .
C2 C3 1.416(7) .
C2 C9 1.440(7) .
C3 C4 1.396(8) .
C3 H3 0.9300 .
C4 C6 1.378(9) .
C4 C5 1.520(9) .
C5 H5A 0.9600 .
C5 H5B 0.9600 .
C5 H5C 0.9600 .
C6 C7 1.393(8) .
C6 H6 0.9300 .
C7 C8 1.424(8) .
C8 H8 0.9300 .
C9 H9 0.9300 .
C10 C11 1.493(9) .
C10 H10A 0.9700 .
C10 H10B 0.9700 .
C11 C12 1.360(10) .
C11 C16 1.367(11) .
C12 C13 1.415(14) .
C12 H12 0.9300 .
C13 C14 1.359(16) .
C13 H13 0.9300 .
C14 C15 1.298(17) .
C14 H14 0.9300 .
C15 C16 1.419(15) .
C15 H15 0.9300 .
C16 H16 0.9300 .
C17 C18 1.501(9) .
C18 H18A 0.9600 .
C18 H18B 0.9600 .
C18 H18C 0.9600 .

loop_
_geom_torsion_atom_site_label_1
_geom_torsion_atom_site_label_2
_geom_torsion_atom_site_label_3
_geom_torsion_atom_site_label_4
_geom_torsion
_geom_torsion_site_symmetry_1
_geom_torsion_site_symmetry_4
O3 Zn O1 C1 81.3(4) . .
N1 Zn O1 C1 -35.2(4) . .
O1 Zn O1 C1 176.0(5) 5_566 .
O2 Zn O1 C1 -123.1(4) 5_566 .
O3 Zn O1 Zn -94.7(2) . 5_566
N1 Zn O1 Zn 148.77(17) . 5_566
O1 Zn O1 Zn 0.0 5_566 5_566
O2 Zn O1 Zn 60.9(3) 5_566 5_566
O1 Zn O3 C17 -40.1(5) . .
N1 Zn O3 C17 65.4(4) . .
O1 Zn O3 C17 -120.7(4) 5_566 .
O2 Zn O3 C17 156.0(4) 5_566 .
O3 Zn N1 C9 -105.4(4) . .
O1 Zn N1 C9 25.3(4) . .
O1 Zn N1 C9 84.9(5) 5_566 .
O2 Zn N1 C9 163.1(4) 5_566 .
O3 Zn N1 C10 62.7(4) . .
O1 Zn N1 C10 -166.6(4) . .
O1 Zn N1 C10 -107.0(4) 5_566 .
O2 Zn N1 C10 -28.8(4) 5_566 .
Zn O1 C1 C2 26.5(6) . .
Zn O1 C1 C2 -158.6(3) 5_566 .
Zn O1 C1 C7 -153.0(3) . .
Zn O1 C1 C7 22.0(6) 5_566 .
O1 C1 C2 C3 179.9(4) . .
C7 C1 C2 C3 -0.6(7) . .
O1 C1 C2 C9 3.8(7) . .
C7 C1 C2 C9 -176.7(4) . .
C1 C2 C3 C4 3.6(8) . .
C9 C2 C3 C4 -179.9(5) . .
C2 C3 C4 C6 -4.2(8) . .
C2 C3 C4 C5 176.5(6) . .
C3 C4 C6 C7 1.9(8) . .
C5 C4 C6 C7 -178.8(6) . .
C4 C6 C7 C1 1.0(8) . .
C4 C6 C7 C8 174.6(5) . .
O1 C1 C7 C6 177.9(5) . .
C2 C1 C7 C6 -1.6(7) . .
O1 C1 C7 C8 4.8(7) . .
C2 C1 C7 C8 -174.7(5) . .
Zn O2 C8 C7 -17.8(8) 5_566 .
C6 C7 C8 O2 -179.7(6) . .
C1 C7 C8 O2 -6.3(9) . .
C10 N1 C9 C2 -176.6(5) . .
Zn N1 C9 C2 -8.2(7) . .
C1 C2 C9 N1 -13.7(8) . .
C3 C2 C9 N1 170.0(5) . .
C9 N1 C10 C11 104.2(6) . .
Zn N1 C10 C11 -64.7(6) . .
N1 C10 C11 C12 117.0(7) . .
N1 C10 C11 C16 -56.7(9) . .
C16 C11 C12 C13 -6.5(13) . .
C10 C11 C12 C13 179.8(8) . .
C11 C12 C13 C14 5.4(17) . .
C12 C13 C14 C15 -3(2) . .
C13 C14 C15 C16 3(2) . .
C12 C11 C16 C15 5.5(14) . .
C10 C11 C16 C15 179.1(9) . .
C14 C15 C16 C11 -3(2) . .
Zn O3 C17 O4 6.4(7) . .
Zn O3 C17 C18 -173.6(5) . .
